data_9002583
loop_
_publ_author_name
'Witzke, T.'
'Zhen, S.'
'Seff, K.'
'Doering, T.'
'Nasdala, L.'
'Kolitsch, U.'

_publ_section_title
;
 Ronneburgite, K2MnV4O12, a new mineral from Ronneburg, Thuringia, Germany:
 Description and crystal structure
;
_journal_name_full 'American Mineralogist'
_journal_page_first 1081
_journal_page_last 1086
_journal_volume 86
_journal_year 2001
_chemical_formula_sum 'K2 Mn O12 V4'
_chemical_name_mineral Ronneburgite
_space_group_IT_number 14
_symmetry_space_group_name_Hall '-P 2yn'
_symmetry_space_group_name_H-M 'P 1 21/n 1'
_cell_angle_alpha 90
_cell_angle_beta 109.74
_cell_angle_gamma 90
_cell_length_a 8.183
_cell_length_b 9.247
_cell_length_c 8.651
_cell_formula_units_Z 2
_cell_volume 616.138
_database_code_amcsd 0002672
_exptl_crystal_density_diffrn 2.851
_cod_original_formula_sum 'Mn V4 K2 O12'
_cod_database_code 9002583

loop_
_space_group_symop_operation_xyz
x,y,z
1/2+x,1/2-y,1/2+z
1/2-x,1/2+y,1/2-z
-x,-y,-z

loop_
_atom_site_aniso_label
_atom_site_aniso_U_11
_atom_site_aniso_U_22
_atom_site_aniso_U_33
_atom_site_aniso_U_12
_atom_site_aniso_U_13
_atom_site_aniso_U_23
Mn 0.01110 0.01120 0.00900 0.00080 0.00190 0.00070
V1 0.00980 0.01330 0.00820 -0.00140 0.00140 -0.00100
V2 0.01210 0.01470 0.01010 0.00080 0.00140 0.00080
K 0.02450 0.02270 0.02040 0.00150 0.01070 -0.00010
O1 0.02510 0.02220 0.01110 -0.00280 0.00260 0.00330
O2 0.02310 0.03730 0.02170 0.01530 0.00430 0.00630
O3 0.02360 0.02460 0.01350 -0.00530 0.00510 -0.00970
O4 0.02250 0.01760 0.02050 -0.00900 0.00690 -0.00490
O5 0.02010 0.02410 0.01970 0.00470 0.00950 -0.00080
O6 0.03610 0.02220 0.03300 -0.01220 0.00560 -0.00310

loop_
_atom_site_label
_atom_site_fract_x
_atom_site_fract_y
_atom_site_fract_z
Mn 0.00000 0.00000 0.00000
V1 0.16696 0.21242 0.37929
V2 -0.19886 0.44235 0.26056
K -0.14200 0.19750 0.59250
O1 0.18290 0.09150 0.54400
O2 -0.02470 0.31580 0.34350
O3 0.15180 0.11690 0.21300
O4 0.33890 0.31680 0.41420
O5 -0.33510 0.42640 0.36500
O6 -0.12720 0.60590 0.27270

loop_
_cod_related_entry_id
_cod_related_entry_database
_cod_related_entry_code
1 AMCSD 0002672
